data_7108519
loop_
_publ_author_name
'Ulrich Stoeck'
'Simon Krause'
'Volodymyr Bon'
'Irena Senkovska'
'Stefan Kaskel'

_publ_section_title
;
 A highly porous metal organic framework, constructed from a cuboctahedral
 super-molecular building block, with exceptionally high methane uptake
;
_journal_name_full Chem.Commun.
_journal_page_first 10841
_journal_paper_doi 10.1039/c2cc34840c
_journal_volume 48
_journal_year 2012
_chemical_formula_sum 'C40 H20 N2 O10 Zn2'
_chemical_formula_weight 819.32
_chemical_name_systematic
;
?
;
_space_group_IT_number 225
_symmetry_cell_setting cubic
_symmetry_space_group_name_Hall '-F 4 2 3'
_symmetry_space_group_name_H-M 'F m -3 m'
_atom_sites_solution_hydrogens geom
_atom_sites_solution_primary direct
_atom_sites_solution_secondary difmap
_audit_creation_method SHELXL-97
_cell_angle_alpha 90.00
_cell_angle_beta 90.00
_cell_angle_gamma 90.00
_cell_formula_units_Z 24
_cell_length_a 46.806(5)
_cell_length_b 46.806(5)
_cell_length_c 46.806(5)
_cell_measurement_reflns_used 735
_cell_measurement_temperature 296(2)
_cell_measurement_theta_max 28.36
_cell_measurement_theta_min 2.65
_cell_volume 102543(19)
_computing_cell_refinement Mosflm
_computing_data_collection 'marCCD 1994-2002'
_computing_data_reduction Scala
_computing_molecular_graphics 'Diamond 3.1'
_computing_publication_material enCIFer
_computing_structure_refinement 'SHELXL-97 (Sheldrick, 2008)'
_computing_structure_solution 'SHELXS-97 (Sheldrick, 2008)'
_diffrn_ambient_temperature 296(2)
_diffrn_measured_fraction_theta_full 0.994
_diffrn_measured_fraction_theta_max 0.994
_diffrn_measurement_device_type 'MX-225 CCD'
_diffrn_measurement_method '\D\f scans'
_diffrn_radiation_monochromator 'Si 111'
_diffrn_radiation_probe x-ray
_diffrn_radiation_type synchrotron
_diffrn_radiation_wavelength 0.88561
_diffrn_reflns_av_R_equivalents 0.0266
_diffrn_reflns_av_sigmaI/netI 0.0372
_diffrn_reflns_limit_h_max 34
_diffrn_reflns_limit_h_min 0
_diffrn_reflns_limit_k_max 59
_diffrn_reflns_limit_k_min 2
_diffrn_reflns_limit_l_max 59
_diffrn_reflns_limit_l_min 0
_diffrn_reflns_number 9434
_diffrn_reflns_theta_full 34.12
_diffrn_reflns_theta_max 34.12
_diffrn_reflns_theta_min 3.21
_diffrn_source synchrotron
_diffrn_source_type 'BESSY BL MX-14.2'
_exptl_absorpt_coefficient_mu 0.529
_exptl_absorpt_correction_T_max 0.9843
_exptl_absorpt_correction_T_min 0.9843
_exptl_absorpt_correction_type multi-scan
_exptl_absorpt_process_details Scala
_exptl_crystal_colour colorless
_exptl_crystal_density_diffrn 0.318
_exptl_crystal_density_method 'not measured'
_exptl_crystal_description cubic
_exptl_crystal_F_000 9936
_exptl_crystal_size_max 0.03
_exptl_crystal_size_mid 0.03
_exptl_crystal_size_min 0.03
_platon_squeeze_details
;
The SQUEEZE procedure (PLATON) was used to correct intensities
corresponding to disordered solvent molecules, located in pores.
The resulted hkl file was used at the final refinement stage.
Crystal data from original dataset:
Overall formula: C40H20N2O10Zn2x5.3C5H9NO(NMP)
Formula weight: 1344.72
Calculated density: 0.523
F(OOO): 16805
_exptl_absorpt_coefficient_mu 0.553
_refine_ls_R_factor_all 0.1454
_refine_ls_R_factor_gt 0.1047
_refine_ls_wR_factor_ref 0.3419
_refine_ls_wR_factor_gt 0.3231
_refine_ls_goodness_of_fit_ref 2.005
_refine_ls_restrained_S_all 2.005
_refine_diff_density_max 0.561
_refine_diff_density_min -0.299
_refine_diff_density_rms 0.083
;
_refine_diff_density_max 0.263
_refine_diff_density_min -0.287
_refine_diff_density_rms 0.031
_refine_ls_extinction_method none
_refine_ls_goodness_of_fit_ref 0.884
_refine_ls_hydrogen_treatment constr
_refine_ls_matrix_type full
_refine_ls_number_parameters 97
_refine_ls_number_reflns 5206
_refine_ls_number_restraints 0
_refine_ls_restrained_S_all 0.884
_refine_ls_R_factor_all 0.0782
_refine_ls_R_factor_gt 0.0548
_refine_ls_shift/su_max 0.000
_refine_ls_shift/su_mean 0.000
_refine_ls_structure_factor_coef Fsqd
_refine_ls_weighting_details 'calc w=1/[\s^2^(Fo^2^)+(0.1343P)^2^+0.0000P] where P=(Fo^2^+2Fc^2^)/3'
_refine_ls_weighting_scheme calc
_refine_ls_wR_factor_gt 0.1822
_refine_ls_wR_factor_ref 0.1968
_reflns_number_gt 2841
_reflns_number_total 5206
_reflns_threshold_expression >2sigma(I)
_cod_data_source_file c2cc34840c.txt
_cod_data_source_block DUT-49(Zn)
_cod_original_cell_volume 102541(20)
_cod_original_sg_symbol_H-M Fm-3m
_cod_database_code 7108519

loop_
_symmetry_equiv_pos_as_xyz
'x, y, z'
'-y, x, z'
'-x, -y, z'
'y, -x, z'
'x, -y, -z'
'y, x, -z'
'-x, y, -z'
'-y, -x, -z'
'z, x, y'
'-x, z, y'
'-z, -x, y'
'x, -z, y'
'z, -x, -y'
'x, z, -y'
'-z, x, -y'
'-x, -z, -y'
'y, z, x'
'-z, -y, -x'
'-z, y, x'
'z, y, -x'
'z, -y, x'
'y, -z, -x'
'-y, -z, x'
'-y, z, -x'
'x, y+1/2, z+1/2'
'-y, x+1/2, z+1/2'
'-x, -y+1/2, z+1/2'
'y, -x+1/2, z+1/2'
'x, -y+1/2, -z+1/2'
'y, x+1/2, -z+1/2'
'-x, y+1/2, -z+1/2'
'-y, -x+1/2, -z+1/2'
'z, x+1/2, y+1/2'
'-x, z+1/2, y+1/2'
'-z, -x+1/2, y+1/2'
'x, -z+1/2, y+1/2'
'z, -x+1/2, -y+1/2'
'x, z+1/2, -y+1/2'
'-z, x+1/2, -y+1/2'
'-x, -z+1/2, -y+1/2'
'y, z+1/2, x+1/2'
'-z, -y+1/2, -x+1/2'
'-z, y+1/2, x+1/2'
'z, y+1/2, -x+1/2'
'z, -y+1/2, x+1/2'
'y, -z+1/2, -x+1/2'
'-y, -z+1/2, x+1/2'
'-y, z+1/2, -x+1/2'
'x+1/2, y, z+1/2'
'-y+1/2, x, z+1/2'
'-x+1/2, -y, z+1/2'
'y+1/2, -x, z+1/2'
'x+1/2, -y, -z+1/2'
'y+1/2, x, -z+1/2'
'-x+1/2, y, -z+1/2'
'-y+1/2, -x, -z+1/2'
'z+1/2, x, y+1/2'
'-x+1/2, z, y+1/2'
'-z+1/2, -x, y+1/2'
'x+1/2, -z, y+1/2'
'z+1/2, -x, -y+1/2'
'x+1/2, z, -y+1/2'
'-z+1/2, x, -y+1/2'
'-x+1/2, -z, -y+1/2'
'y+1/2, z, x+1/2'
'-z+1/2, -y, -x+1/2'
'-z+1/2, y, x+1/2'
'z+1/2, y, -x+1/2'
'z+1/2, -y, x+1/2'
'y+1/2, -z, -x+1/2'
'-y+1/2, -z, x+1/2'
'-y+1/2, z, -x+1/2'
'x+1/2, y+1/2, z'
'-y+1/2, x+1/2, z'
'-x+1/2, -y+1/2, z'
'y+1/2, -x+1/2, z'
'x+1/2, -y+1/2, -z'
'y+1/2, x+1/2, -z'
'-x+1/2, y+1/2, -z'
'-y+1/2, -x+1/2, -z'
'z+1/2, x+1/2, y'
'-x+1/2, z+1/2, y'
'-z+1/2, -x+1/2, y'
'x+1/2, -z+1/2, y'
'z+1/2, -x+1/2, -y'
'x+1/2, z+1/2, -y'
'-z+1/2, x+1/2, -y'
'-x+1/2, -z+1/2, -y'
'y+1/2, z+1/2, x'
'-z+1/2, -y+1/2, -x'
'-z+1/2, y+1/2, x'
'z+1/2, y+1/2, -x'
'z+1/2, -y+1/2, x'
'y+1/2, -z+1/2, -x'
'-y+1/2, -z+1/2, x'
'-y+1/2, z+1/2, -x'
'-x, -y, -z'
'y, -x, -z'
'x, y, -z'
'-y, x, -z'
'-x, y, z'
'-y, -x, z'
'x, -y, z'
'y, x, z'
'-z, -x, -y'
'x, -z, -y'
'z, x, -y'
'-x, z, -y'
'-z, x, y'
'-x, -z, y'
'z, -x, y'
'x, z, y'
'-y, -z, -x'
'z, y, x'
'z, -y, -x'
'-z, -y, x'
'-z, y, -x'
'-y, z, x'
'y, z, -x'
'y, -z, x'
'-x, -y+1/2, -z+1/2'
'y, -x+1/2, -z+1/2'
'x, y+1/2, -z+1/2'
'-y, x+1/2, -z+1/2'
'-x, y+1/2, z+1/2'
'-y, -x+1/2, z+1/2'
'x, -y+1/2, z+1/2'
'y, x+1/2, z+1/2'
'-z, -x+1/2, -y+1/2'
'x, -z+1/2, -y+1/2'
'z, x+1/2, -y+1/2'
'-x, z+1/2, -y+1/2'
'-z, x+1/2, y+1/2'
'-x, -z+1/2, y+1/2'
'z, -x+1/2, y+1/2'
'x, z+1/2, y+1/2'
'-y, -z+1/2, -x+1/2'
'z, y+1/2, x+1/2'
'z, -y+1/2, -x+1/2'
'-z, -y+1/2, x+1/2'
'-z, y+1/2, -x+1/2'
'-y, z+1/2, x+1/2'
'y, z+1/2, -x+1/2'
'y, -z+1/2, x+1/2'
'-x+1/2, -y, -z+1/2'
'y+1/2, -x, -z+1/2'
'x+1/2, y, -z+1/2'
'-y+1/2, x, -z+1/2'
'-x+1/2, y, z+1/2'
'-y+1/2, -x, z+1/2'
'x+1/2, -y, z+1/2'
'y+1/2, x, z+1/2'
'-z+1/2, -x, -y+1/2'
'x+1/2, -z, -y+1/2'
'z+1/2, x, -y+1/2'
'-x+1/2, z, -y+1/2'
'-z+1/2, x, y+1/2'
'-x+1/2, -z, y+1/2'
'z+1/2, -x, y+1/2'
'x+1/2, z, y+1/2'
'-y+1/2, -z, -x+1/2'
'z+1/2, y, x+1/2'
'z+1/2, -y, -x+1/2'
'-z+1/2, -y, x+1/2'
'-z+1/2, y, -x+1/2'
'-y+1/2, z, x+1/2'
'y+1/2, z, -x+1/2'
'y+1/2, -z, x+1/2'
'-x+1/2, -y+1/2, -z'
'y+1/2, -x+1/2, -z'
'x+1/2, y+1/2, -z'
'-y+1/2, x+1/2, -z'
'-x+1/2, y+1/2, z'
'-y+1/2, -x+1/2, z'
'x+1/2, -y+1/2, z'
'y+1/2, x+1/2, z'
'-z+1/2, -x+1/2, -y'
'x+1/2, -z+1/2, -y'
'z+1/2, x+1/2, -y'
'-x+1/2, z+1/2, -y'
'-z+1/2, x+1/2, y'
'-x+1/2, -z+1/2, y'
'z+1/2, -x+1/2, y'
'x+1/2, z+1/2, y'
'-y+1/2, -z+1/2, -x'
'z+1/2, y+1/2, x'
'z+1/2, -y+1/2, -x'
'-z+1/2, -y+1/2, x'
'-z+1/2, y+1/2, -x'
'-y+1/2, z+1/2, x'
'y+1/2, z+1/2, -x'
'y+1/2, -z+1/2, x'

loop_
_atom_site_label
_atom_site_type_symbol
_atom_site_fract_x
_atom_site_fract_y
_atom_site_fract_z
_atom_site_U_iso_or_equiv
_atom_site_adp_type
_atom_site_occupancy
_atom_site_symmetry_multiplicity
_atom_site_calc_flag
_atom_site_refinement_flags
_atom_site_disorder_assembly
_atom_site_disorder_group
Zn1 Zn 0.0000 1.0000 0.353658(11) 0.0836(2) Uani 1 8 d S . .
Zn2 Zn 0.0000 1.0000 0.290296(12) 0.0955(3) Uani 1 8 d S . .
O1 O 0.0000 0.95731(5) 0.34603(5) 0.1142(7) Uani 1 2 d S . .
O2 O 0.0000 0.95752(5) 0.29821(6) 0.1303(8) Uani 1 2 d S . .
O3 O 0.0000 1.0000 0.24784(10) 0.161(2) Uani 1 8 d S . .
O4 O 0.0000 1.0000 0.39627(10) 0.176(2) Uani 1 8 d S . .
N1 N 0.0000 0.82515(5) 0.32515(5) 0.163(2) Uani 1 4 d S . .
C1 C 0.0000 0.94534(7) 0.32188(8) 0.1130(10) Uani 1 2 d S . .
C2 C 0.0000 0.91311(7) 0.32183(7) 0.1195(10) Uani 1 2 d S . .
C3 C 0.0000 0.89805(7) 0.34755(7) 0.1121(10) Uani 1 2 d S . .
H3A H 0.0000 0.9077 0.3649 0.134 Uiso 1 2 calc SR . .
C4 C 0.0000 0.86872(7) 0.34663(6) 0.1200(11) Uani 1 2 d S . .
C5 C 0.0000 0.85434(8) 0.31987(8) 0.1419(15) Uani 1 2 d S . .
C6 C 0.0000 0.86920(9) 0.29429(8) 0.1537(17) Uani 1 2 d S . .
H6 H 0.0000 0.8597 0.2768 0.184 Uiso 1 2 calc SR . .
C7 C 0.0000 0.89821(9) 0.29579(8) 0.1441(15) Uani 1 2 d S . .
H7 H 0.0000 0.9086 0.2789 0.173 Uiso 1 2 calc SR . .
C8 C 0.0000 0.80299(8) 0.30299(8) 0.155(2) Uani 1 4 d S . .
C9 C 0.02187(16) 0.80217(13) 0.28431(12) 0.198(4) Uani 0.50 1 d P A -1
H9A H 0.0369 0.8151 0.2852 0.237 Uiso 0.50 1 calc PR A -1
C10 C 0.02050(16) 0.78008(12) 0.26294(13) 0.192(4) Uani 0.50 1 d P A -1
H10A H 0.0352 0.7793 0.2496 0.230 Uiso 0.50 1 calc PR A -1
C11 C 0.0000 0.76095(7) 0.26095(7) 0.153(2) Uani 1 4 d S . .

loop_
_atom_site_aniso_label
_atom_site_aniso_U_11
_atom_site_aniso_U_22
_atom_site_aniso_U_33
_atom_site_aniso_U_23
_atom_site_aniso_U_13
_atom_site_aniso_U_12
Zn1 0.0962(3) 0.0962(3) 0.0583(3) 0.000 0.000 0.000
Zn2 0.1142(4) 0.1142(4) 0.0583(3) 0.000 0.000 0.000
O1 0.1359(17) 0.0929(14) 0.1139(16) -0.0088(12) 0.000 0.000
O2 0.170(2) 0.1117(16) 0.1096(16) 0.0088(13) 0.000 0.000
O3 0.201(3) 0.201(3) 0.080(3) 0.000 0.000 0.000
O4 0.225(4) 0.225(4) 0.078(3) 0.000 0.000 0.000
N1 0.312(8) 0.0881(17) 0.0881(17) -0.026(2) 0.000 0.000
C1 0.127(3) 0.106(2) 0.107(2) -0.002(2) 0.000 0.000
C2 0.162(3) 0.094(2) 0.103(2) -0.0086(18) 0.000 0.000
C3 0.154(3) 0.0880(19) 0.095(2) -0.0122(16) 0.000 0.000
C4 0.177(3) 0.097(2) 0.0854(18) -0.0136(15) 0.000 0.000
C5 0.234(5) 0.099(2) 0.093(2) -0.0199(18) 0.000 0.000
C6 0.257(5) 0.114(3) 0.090(2) -0.019(2) 0.000 0.000
C7 0.226(5) 0.113(3) 0.094(2) -0.0062(19) 0.000 0.000
C8 0.265(8) 0.100(2) 0.100(2) -0.021(3) 0.000 0.000
C9 0.306(9) 0.150(6) 0.138(5) -0.065(5) 0.064(5) -0.046(5)
C10 0.288(8) 0.146(6) 0.141(5) -0.066(5) 0.057(5) -0.042(5)
C11 0.241(8) 0.108(2) 0.108(2) -0.038(3) 0.000 0.000

loop_
_atom_type_symbol
_atom_type_description
_atom_type_scat_dispersion_real
_atom_type_scat_dispersion_imag
_atom_type_scat_source
C C 0.0060 0.0030 'International Tables Vol C Tables 4.2.6.8 and 6.1.1.4'
H H 0.0000 0.0000 'International Tables Vol C Tables 4.2.6.8 and 6.1.1.4'
N N 0.0100 0.0050 'International Tables Vol C Tables 4.2.6.8 and 6.1.1.4'
O O 0.0180 0.0100 'International Tables Vol C Tables 4.2.6.8 and 6.1.1.4'
Zn Zn 0.0350 2.0980 'International Tables Vol C Tables 4.2.6.8 and 6.1.1.4'

loop_
_geom_angle_atom_site_label_1
_geom_angle_atom_site_label_2
_geom_angle_atom_site_label_3
_geom_angle
_geom_angle_site_symmetry_1
_geom_angle_site_symmetry_3
O4 Zn1 O1 100.14(7) . 4_465
O4 Zn1 O1 100.14(7) . 2_665
O1 Zn1 O1 159.72(14) 4_465 2_665
O4 Zn1 O1 100.14(7) . 3_575
O1 Zn1 O1 88.22(2) 4_465 3_575
O1 Zn1 O1 88.22(2) 2_665 3_575
O4 Zn1 O1 100.14(7) . .
O1 Zn1 O1 88.22(3) 4_465 .
O1 Zn1 O1 88.22(2) 2_665 .
O1 Zn1 O1 159.73(14) 3_575 .
O3 Zn2 O2 100.56(8) . 3_575
O3 Zn2 O2 100.56(8) . 2_665
O2 Zn2 O2 88.07(3) 3_575 2_665
O3 Zn2 O2 100.56(8) . 4_465
O2 Zn2 O2 88.07(3) 3_575 4_465
O2 Zn2 O2 158.87(15) 2_665 4_465
O3 Zn2 O2 100.56(8) . .
O2 Zn2 O2 158.88(15) 3_575 .
O2 Zn2 O2 88.07(3) 2_665 .
O2 Zn2 O2 88.07(3) 4_465 .
C1 O1 Zn1 126.5(2) . .
C1 O2 Zn2 127.8(2) . .
C5 N1 C5 110.5(4) 34_554 .
C5 N1 C8 124.75(19) 34_554 .
C5 N1 C8 124.75(19) . .
O2 C1 O1 126.4(3) . .
O2 C1 C2 117.1(3) . .
O1 C1 C2 116.5(3) . .
C3 C2 C7 119.9(3) . .
C3 C2 C1 120.3(3) . .
C7 C2 C1 119.9(3) . .
C4 C3 C2 118.6(3) . .
C4 C3 H3A 120.7 . .
C2 C3 H3A 120.7 . .
C3 C4 C5 120.0(3) . .
C3 C4 C4 133.20(19) . 34_554
C5 C4 C4 106.8(2) . 34_554
C6 C5 N1 130.4(3) . .
C6 C5 C4 121.6(3) . .
N1 C5 C4 108.0(3) . .
C7 C6 C5 117.2(3) . .
C7 C6 H6 121.4 . .
C5 C6 H6 121.4 . .
C6 C7 C2 122.8(4) . .
C6 C7 H7 118.6 . .
C2 C7 H7 118.6 . .
C9 C8 C9 52.1(6) 34_554 101
C9 C8 C9 98.9(7) 34_554 136_554
C9 C8 C9 122.7(7) 101 136_554
C9 C8 C9 122.7(7) 34_554 .
C9 C8 C9 98.9(7) 101 .
C9 C8 C9 52.1(6) 136_554 .
C9 C8 N1 118.6(4) 34_554 .
C9 C8 N1 118.6(4) 101 .
C9 C8 N1 118.6(4) 136_554 .
C9 C8 N1 118.6(4) . .
C8 C9 C10 116.0(6) . .
C8 C9 H9A 122.0 . .
C10 C9 H9A 122.0 . .
C11 C10 C9 124.8(6) . .
C11 C10 H10A 117.6 . .
C9 C10 H10A 117.6 . .
C10 C11 C10 51.1(6) . 136_554
C10 C11 C10 115.8(7) . 34_554
C10 C11 C10 93.6(6) 136_554 34_554
C10 C11 C10 93.6(6) . 101
C10 C11 C10 115.8(7) 136_554 101
C10 C11 C10 51.1(6) 34_554 101
C10 C11 C11 122.1(3) . 121_565
C10 C11 C11 122.1(3) 136_554 121_565
C10 C11 C11 122.1(3) 34_554 121_565
C10 C11 C11 122.1(3) 101 121_565

loop_
_geom_bond_atom_site_label_1
_geom_bond_atom_site_label_2
_geom_bond_distance
_geom_bond_site_symmetry_2
Zn1 O4 1.994(5) .
Zn1 O1 2.030(2) 4_465
Zn1 O1 2.030(2) 2_665
Zn1 O1 2.030(2) 3_575
Zn1 O1 2.030(2) .
Zn2 O3 1.987(5) .
Zn2 O2 2.023(2) 3_575
Zn2 O2 2.023(2) 2_665
Zn2 O2 2.023(2) 4_465
Zn2 O2 2.023(2) .
O1 C1 1.261(4) .
O2 C1 1.246(4) .
N1 C5 1.388(4) 34_554
N1 C5 1.389(4) .
N1 C8 1.466(6) .
C1 C2 1.508(5) .
C2 C3 1.395(4) .
C2 C7 1.404(4) .
C3 C4 1.374(4) .
C3 H3A 0.9300 .
C4 C5 1.422(4) .
C4 C4 1.462(6) 34_554
C5 C6 1.385(5) .
C6 C7 1.359(5) .
C6 H6 0.9300 .
C7 H7 0.9300 .
C8 C9 1.347(6) 34_554
C8 C9 1.347(6) 101
C8 C9 1.347(6) 136_554
C8 C9 1.347(6) .
C9 C10 1.440(6) .
C9 H9A 0.9300 .
C10 C11 1.316(6) .
C10 H10A 0.9300 .
C11 C10 1.316(6) 136_554
C11 C10 1.316(6) 34_554
C11 C10 1.316(6) 101
C11 C11 1.449(10) 121_565

loop_
_geom_torsion_atom_site_label_1
_geom_torsion_atom_site_label_2
_geom_torsion_atom_site_label_3
_geom_torsion_atom_site_label_4
_geom_torsion
_geom_torsion_site_symmetry_1
_geom_torsion_site_symmetry_4
O4 Zn1 O1 C1 180.000(1) . .
O1 Zn1 O1 C1 80.02(7) 4_465 .
O1 Zn1 O1 C1 -80.02(7) 2_665 .
O1 Zn1 O1 C1 0.000(2) 3_575 .
O3 Zn2 O2 C1 180.000(1) . .
O2 Zn2 O2 C1 0.000(2) 3_575 .
O2 Zn2 O2 C1 79.61(7) 2_665 .
O2 Zn2 O2 C1 -79.61(7) 4_465 .
Zn2 O2 C1 O1 0.000(2) . .
Zn2 O2 C1 C2 180.000(1) . .
Zn1 O1 C1 O2 0.000(2) . .
Zn1 O1 C1 C2 180.000(1) . .
O2 C1 C2 C3 180.000(2) . .
O1 C1 C2 C3 0.000(2) . .
O2 C1 C2 C7 0.000(2) . .
O1 C1 C2 C7 180.000(2) . .
C7 C2 C3 C4 0.000(1) . .
C1 C2 C3 C4 180.000(1) . .
C2 C3 C4 C5 0.000(2) . .
C2 C3 C4 C4 180.000(1) . 34_554
C5 N1 C5 C6 180.000(1) 34_554 .
C8 N1 C5 C6 0.000(2) . .
C5 N1 C5 C4 0.000(1) 34_554 .
C8 N1 C5 C4 180.000(1) . .
C3 C4 C5 C6 0.000(2) . .
C4 C4 C5 C6 180.000(1) 34_554 .
C3 C4 C5 N1 180.000(1) . .
C4 C4 C5 N1 0.0 34_554 .
N1 C5 C6 C7 180.000(1) . .
C4 C5 C6 C7 0.000(2) . .
C5 C6 C7 C2 0.000(2) . .
C3 C2 C7 C6 0.000(2) . .
C1 C2 C7 C6 180.000(1) . .
C5 N1 C8 C9 60.0(4) 34_554 34_554
C5 N1 C8 C9 -120.0(4) . 34_554
C5 N1 C8 C9 120.0(4) 34_554 101
C5 N1 C8 C9 -60.0(4) . 101
C5 N1 C8 C9 -60.0(4) 34_554 136_554
C5 N1 C8 C9 120.0(4) . 136_554
C5 N1 C8 C9 -120.0(4) 34_554 .
C5 N1 C8 C9 60.0(4) . .
C9 C8 C9 C10 0.5(4) 34_554 .
C9 C8 C9 C10 -49.8(8) 101 .
C9 C8 C9 C10 75.0(6) 136_554 .
N1 C8 C9 C10 -179.5(4) . .
C8 C9 C10 C11 -1.1(10) . .
C9 C10 C11 C10 -72.0(7) . 136_554
C9 C10 C11 C10 0.6(5) . 34_554
C9 C10 C11 C10 48.6(9) . 101
C9 C10 C11 C11 -179.4(5) . 121_565

loop_
_platon_squeeze_void_nr
_platon_squeeze_void_average_x
_platon_squeeze_void_average_y
_platon_squeeze_void_average_z
_platon_squeeze_void_volume
_platon_squeeze_void_count_electrons
_platon_squeeze_void_content
1 -0.001 -0.003 -0.002 85919 6866 ' '
